data_2212787
loop_
_publ_author_name
'Lyakhov, Alexander S.'
'Grigoriev, Yuri V.'
'Ivashkevich, Ludmila S.'
'Gaponik, Pavel N.'

_publ_section_title
;
 2-(1<i>H</i>-Tetrazol-1-yl)ethanol
;
_journal_coeditor_code BT2282
_journal_issue 4
_journal_name_full 'Acta Crystallographica Section E'
_journal_page_first o1573
_journal_page_last o1574
_journal_paper_doi 10.1107/S1600536807009567
_journal_volume 63
_journal_year 2007
_chemical_formula_iupac 'C3 H6 N4 O'
_chemical_formula_moiety 'C3 H6 N4 O'
_chemical_formula_sum 'C3 H6 N4 O'
_chemical_formula_weight 114.12
_chemical_melting_point .51E-50
_chemical_name_systematic
;
2-(1H-Tetrazol-4-yl)ethanol
;
_space_group_IT_number 14
_symmetry_cell_setting monoclinic
_symmetry_space_group_name_Hall '-P 2yn'
_symmetry_space_group_name_H-M 'P 1 21/n 1'
_atom_sites_solution_hydrogens difmap
_atom_sites_solution_primary direct
_atom_sites_solution_secondary difmap
_audit_creation_method SHELXL-97
_cell_angle_alpha 90.00
_cell_angle_beta 110.240(2)
_cell_angle_gamma 90.00
_cell_formula_units_Z 4
_cell_length_a 7.525(2)
_cell_length_b 9.219(2)
_cell_length_c 8.198(2)
_cell_measurement_reflns_used 25
_cell_measurement_temperature 292(2)
_cell_measurement_theta_max 20.0
_cell_measurement_theta_min 15.9
_cell_volume 533.6(2)
_computing_cell_refinement 'R3m Software'
_computing_data_collection 'R3m Software (Nicolet, 1980)'
_computing_data_reduction 'R3m Software'
_computing_molecular_graphics
;
PLATON (Spek, 2003)
;
_computing_publication_material
;
SHELXL97 and PLATON
;
_computing_structure_refinement 'SHELXL97 (Sheldrick, 1997)'
_computing_structure_solution 'SIR97 (Altomare <i>et al.</i>,  1999)'
_diffrn_ambient_temperature 292(2)
_diffrn_measured_fraction_theta_full 1.000
_diffrn_measured_fraction_theta_max 1.000
_diffrn_measurement_device_type 'Nicolet R3m four-circle'
_diffrn_measurement_method \w/2\q
_diffrn_radiation_monochromator graphite
_diffrn_radiation_source 'fine-focus sealed tube'
_diffrn_radiation_type MoK\a
_diffrn_radiation_wavelength 0.71073
_diffrn_reflns_av_R_equivalents 0.0178
_diffrn_reflns_av_sigmaI/netI 0.0199
_diffrn_reflns_limit_h_max 10
_diffrn_reflns_limit_h_min 0
_diffrn_reflns_limit_k_max 12
_diffrn_reflns_limit_k_min 0
_diffrn_reflns_limit_l_max 10
_diffrn_reflns_limit_l_min -11
_diffrn_reflns_number 2998
_diffrn_reflns_theta_full 30.04
_diffrn_reflns_theta_max 30.04
_diffrn_reflns_theta_min 3.17
_diffrn_standards_decay_% 0
_diffrn_standards_interval_count 100
_diffrn_standards_number 2
_exptl_absorpt_coefficient_mu 0.112
_exptl_absorpt_correction_type none
_exptl_crystal_colour colourless
_exptl_crystal_density_diffrn 1.421
_exptl_crystal_density_method 'not measured'
_exptl_crystal_description prism
_exptl_crystal_F_000 240
_exptl_crystal_size_max 0.40
_exptl_crystal_size_mid 0.28
_exptl_crystal_size_min 0.20
_refine_diff_density_max 0.195
_refine_diff_density_min -0.130
_refine_ls_extinction_coef 0.056(10)
_refine_ls_extinction_expression Fc^*^=kFc[1+0.001xFc^2^\l^3^/sin(2\q)]^-1/4^
_refine_ls_extinction_method SHELXL97
_refine_ls_goodness_of_fit_ref 1.075
_refine_ls_hydrogen_treatment refall
_refine_ls_matrix_type full
_refine_ls_number_parameters 98
_refine_ls_number_reflns 1574
_refine_ls_number_restraints 0
_refine_ls_restrained_S_all 1.075
_refine_ls_R_factor_all 0.0446
_refine_ls_R_factor_gt 0.0352
_refine_ls_shift/su_max 0.000
_refine_ls_shift/su_mean 0.000
_refine_ls_structure_factor_coef Fsqd
_refine_ls_weighting_details 'calc w=1/[\s^2^(Fo^2^)+(0.058P)^2^+0.0298P] where P=(Fo^2^+2Fc^2^)/3'
_refine_ls_weighting_scheme calc
_refine_ls_wR_factor_gt 0.1021
_refine_ls_wR_factor_ref 0.1112
_reflns_number_gt 1225
_reflns_number_total 1574
_reflns_threshold_expression I>2\s(I)
_cod_data_source_file bt2282.cif
_cod_data_source_block I
_cod_depositor_comments
;
The following automatic conversions were performed:
'_geom_bond_publ_flag' value 'Y' changed to 'y' according to
'/home/saulius/struct/CIF-dictionaries/cif_core.dic' dictionary named
'cif_core.dic' version 2.4.1 from 2010-06-29 (5 times).

Automatic conversion script
Id: cif_fix_enum 1527 2010-12-29 10:47:43Z saulius 

The following automatic conversions were performed:

'_geom_bond_publ_flag' value 'Y' changed to 'y' according to
/home/saulius/struct/CIF-dictionaries/cif_core.dic dictionary named
'cif_core.dic' version 2.4.1 from 2010-06-29 (5 times).

Automatic conversion script
Id: cif_fix_values 1715 2011-07-08 13:25:40Z adriana 
;
_cod_original_sg_symbol_H-M 'P 21/n'
_cod_database_code 2212787
_cod_database_fobs_code 2212787

loop_
_symmetry_equiv_pos_as_xyz
'x, y, z'
'-x+1/2, y+1/2, -z+1/2'
'-x, -y, -z'
'x-1/2, -y-1/2, z-1/2'

loop_
_atom_site_type_symbol
_atom_site_label
_atom_site_fract_x
_atom_site_fract_y
_atom_site_fract_z
_atom_site_U_iso_or_equiv
_atom_site_adp_type
_atom_site_calc_flag
_atom_site_occupancy
N N1 0.16655(10) 0.05811(8) 0.84713(9) 0.0425(2) Uani d 1
N N2 0.26793(12) 0.12334(11) 0.99737(12) 0.0575(3) Uani d 1
N N3 0.15027(13) 0.19960(11) 1.04379(12) 0.0586(3) Uani d 1
N N4 -0.02640(12) 0.18701(10) 0.92674(11) 0.0529(2) Uani d 1
C C5 -0.01171(14) 0.09952(11) 0.80617(12) 0.0474(2) Uani d 1
H H5 -0.1130(18) 0.0695(15) 0.7062(17) 0.063(3) Uiso d 1
C C6 0.25697(15) -0.03615(11) 0.75503(14) 0.0516(3) Uani d 1
H H6A 0.347(2) -0.0943(14) 0.8402(17) 0.064(3) Uiso d 1
H H6B 0.1504(19) -0.0904(13) 0.6710(15) 0.054(3) Uiso d 1
C C7 0.36104(15) 0.05083(12) 0.66131(15) 0.0544(3) Uani d 1
H H7A 0.4528(18) 0.1210(13) 0.7417(16) 0.060(3) Uiso d 1
H H7B 0.4410(18) -0.0163(15) 0.6198(17) 0.074(4) Uiso d 1
O O1 0.22557(12) 0.12353(9) 0.52108(10) 0.0622(3) Uani d 1
H H1 0.292(2) 0.1776(18) 0.4810(18) 0.076(4) Uiso d 1

loop_
_atom_site_aniso_label
_atom_site_aniso_U_11
_atom_site_aniso_U_22
_atom_site_aniso_U_33
_atom_site_aniso_U_12
_atom_site_aniso_U_13
_atom_site_aniso_U_23
N1 0.0427(4) 0.0435(4) 0.0433(4) -0.0005(3) 0.0175(3) 0.0012(3)
N2 0.0446(5) 0.0682(6) 0.0551(5) -0.0039(4) 0.0113(4) -0.0115(4)
N3 0.0563(5) 0.0651(6) 0.0538(5) -0.0034(4) 0.0183(4) -0.0130(4)
N4 0.0510(5) 0.0582(5) 0.0504(4) 0.0063(4) 0.0189(4) -0.0028(3)
C5 0.0436(5) 0.0539(5) 0.0431(5) 0.0032(4) 0.0131(4) 0.0006(4)
C6 0.0574(6) 0.0438(5) 0.0610(6) 0.0054(4) 0.0301(5) 0.0013(4)
C7 0.0511(5) 0.0573(6) 0.0637(6) 0.0007(4) 0.0311(5) -0.0026(4)
O1 0.0594(5) 0.0699(5) 0.0595(5) -0.0127(3) 0.0235(4) 0.0078(3)

loop_
_atom_type_symbol
_atom_type_description
_atom_type_scat_dispersion_real
_atom_type_scat_dispersion_imag
_atom_type_scat_source
C C 0.0033 0.0016 'International Tables Vol C Tables 4.2.6.8 and 6.1.1.4'
H H 0.0000 0.0000 'International Tables Vol C Tables 4.2.6.8 and 6.1.1.4'
N N 0.0061 0.0033 'International Tables Vol C Tables 4.2.6.8 and 6.1.1.4'
O O 0.0106 0.0060 'International Tables Vol C Tables 4.2.6.8 and 6.1.1.4'

loop_
_geom_angle_atom_site_label_1
_geom_angle_atom_site_label_2
_geom_angle_atom_site_label_3
_geom_angle
C5 N1 N2 107.92(8)
C5 N1 C6 130.72(8)
N2 N1 C6 121.32(8)
N3 N2 N1 106.53(8)
N2 N3 N4 110.63(8)
C5 N4 N3 105.67(8)
N4 C5 N1 109.23(9)
N4 C5 H5 125.5(8)
N1 C5 H5 125.3(8)
N1 C6 C7 111.34(9)
N1 C6 H6A 107.2(8)
C7 C6 H6A 108.0(8)
N1 C6 H6B 104.4(7)
C7 C6 H6B 110.6(7)
H6A C6 H6B 115.1(12)
O1 C7 C6 108.16(9)
O1 C7 H7A 111.5(7)
C6 C7 H7A 111.6(7)
O1 C7 H7B 111.5(8)
C6 C7 H7B 108.9(8)
H7A C7 H7B 105.2(10)
C7 O1 H1 103.8(10)

loop_
_geom_bond_atom_site_label_1
_geom_bond_atom_site_label_2
_geom_bond_distance
_geom_bond_publ_flag
N1 C5 1.3214(12) y
N1 N2 1.3455(11) y
N1 C6 1.4641(12) ?
N2 N3 1.2869(13) y
N3 N4 1.3487(13) y
N4 C5 1.3097(13) y
C5 H5 0.947(13) ?
C6 C7 1.5043(14) ?
C6 H6A 0.953(14) ?
C6 H6B 0.993(13) ?
C7 O1 1.4139(14) ?
C7 H7A 1.007(13) ?
C7 H7B 1.002(13) ?
O1 H1 0.848(16) ?

loop_
_geom_hbond_atom_site_label_D
_geom_hbond_atom_site_label_H
_geom_hbond_atom_site_label_A
_geom_hbond_site_symmetry_A
_geom_hbond_distance_DH
_geom_hbond_distance_HA
_geom_hbond_distance_DA
_geom_hbond_angle_DHA
O1 H1 N4 4_665 0.848(16) 2.011(17) 2.8515(12) 170.7(14)
C5 H5 O1 3_556 0.947(13) 2.503(14) 3.3210(14) 144.7(10)

loop_
_geom_torsion_atom_site_label_1
_geom_torsion_atom_site_label_2
_geom_torsion_atom_site_label_3
_geom_torsion_atom_site_label_4
_geom_torsion
C5 N1 N2 N3 0.81(11)
C6 N1 N2 N3 178.95(9)
N1 N2 N3 N4 -0.47(12)
N2 N3 N4 C5 -0.05(12)
N3 N4 C5 N1 0.56(11)
N2 N1 C5 N4 -0.86(11)
C6 N1 C5 N4 -178.77(9)
C5 N1 C6 C7 101.51(12)
N2 N1 C6 C7 -76.16(12)
N1 C6 C7 O1 -69.60(11)

loop_
_cod_related_entry_id
_cod_related_entry_database
_cod_related_entry_code
1 ChemSpider 485150
